data_4034449
loop_
_publ_author_name
'Kao, Hsin-Kai'
'Lin, Xin-Jie'
'Hong, Bor-Cherng'
'Yang, Van-Wei'
'Lee, Gene-Hsiang'

_publ_section_title
;
 Enantioselective Synthesis of Yohimbine Analogues by an Organocatalytic
 and Pot-Economic Strategy.
;
_journal_issue 18
_journal_name_full 'The Journal of organic chemistry'
_journal_page_first 12138
_journal_page_last 12147
_journal_paper_doi 10.1021/acs.joc.9b01193
_journal_volume 84
_journal_year 2019
_chemical_absolute_configuration ad
_chemical_formula_sum 'C25 H26 Br N3 O2'
_chemical_formula_weight 480.40
_space_group_crystal_system monoclinic
_space_group_IT_number 4
_space_group_name_Hall 'P 2yb'
_space_group_name_H-M_alt 'P 1 21 1'
_atom_sites_solution_hydrogens mixed
_audit_creation_method SHELXL-2014/7
_cell_angle_alpha 90
_cell_angle_beta 98.2257(7)
_cell_angle_gamma 90
_cell_formula_units_Z 2
_cell_length_a 5.6471(2)
_cell_length_b 14.5583(4)
_cell_length_c 13.5116(4)
_cell_measurement_reflns_used 9877
_cell_measurement_temperature 200(2)
_cell_measurement_theta_max 75.02
_cell_measurement_theta_min 3.04
_cell_volume 1099.39(6)
_computing_cell_refinement 'Bruker SAINT'
_computing_data_collection 'Bruker APEX3'
_computing_data_reduction 'Bruker SAINT'
_computing_molecular_graphics 'Bruker SHELXTL'
_computing_publication_material 'Bruker SHELXTL'
_computing_structure_refinement 'SHELXL-2014/7 (Sheldrick, 2014)'
_computing_structure_solution 'SHELXS-97 (Sheldrick 2008)'
_diffrn_ambient_temperature 200(2)
_diffrn_measured_fraction_theta_full 0.995
_diffrn_measured_fraction_theta_max 0.990
_diffrn_measurement_device_type 'Bruker D8 VENTURE'
_diffrn_measurement_method '\f and \w scans'
_diffrn_radiation_type CuK\a
_diffrn_radiation_wavelength 1.54178
_diffrn_reflns_av_R_equivalents 0.0213
_diffrn_reflns_av_unetI/netI 0.0354
_diffrn_reflns_Laue_measured_fraction_full 0.995
_diffrn_reflns_Laue_measured_fraction_max 0.990
_diffrn_reflns_limit_h_max 6
_diffrn_reflns_limit_h_min -7
_diffrn_reflns_limit_k_max 18
_diffrn_reflns_limit_k_min -18
_diffrn_reflns_limit_l_max 16
_diffrn_reflns_limit_l_min -16
_diffrn_reflns_number 6357
_diffrn_reflns_point_group_measured_fraction_full 0.984
_diffrn_reflns_point_group_measured_fraction_max 0.977
_diffrn_reflns_theta_full 67.679
_diffrn_reflns_theta_max 74.988
_diffrn_reflns_theta_min 3.305
_exptl_absorpt_coefficient_mu 2.764
_exptl_absorpt_correction_T_max 0.7539
_exptl_absorpt_correction_T_min 0.5490
_exptl_absorpt_correction_type multi-scan
_exptl_absorpt_process_details 'SADABS (Bruker, 2016)'
_exptl_crystal_colour colourless
_exptl_crystal_density_diffrn 1.451
_exptl_crystal_description needle
_exptl_crystal_F_000 496
_exptl_crystal_size_max 0.408
_exptl_crystal_size_mid 0.120
_exptl_crystal_size_min 0.095
_refine_diff_density_max 0.570
_refine_diff_density_min -0.281
_refine_diff_density_rms 0.050
_refine_ls_abs_structure_details
; 
 Flack x determined using 2039 quotients [(I+)-(I-)]/[(I+)+(I-)] 
 (Parsons, Flack and Wagner, Acta Cryst. B69 (2013) 249-259). 
;
_refine_ls_abs_structure_Flack 0.042(5)
_refine_ls_extinction_method none
_refine_ls_goodness_of_fit_ref 1.058
_refine_ls_hydrogen_treatment mixed
_refine_ls_matrix_type full
_refine_ls_number_parameters 284
_refine_ls_number_reflns 4420
_refine_ls_number_restraints 1
_refine_ls_restrained_S_all 1.058
_refine_ls_R_factor_all 0.0305
_refine_ls_R_factor_gt 0.0303
_refine_ls_shift/su_max 0.001
_refine_ls_shift/su_mean 0.000
_refine_ls_structure_factor_coef Fsqd
_refine_ls_weighting_details 'w=1/[\s^2^(Fo^2^)+(0.0503P)^2^+0.1609P] where P=(Fo^2^+2Fc^2^)/3'
_refine_ls_weighting_scheme calc
_refine_ls_wR_factor_gt 0.0801
_refine_ls_wR_factor_ref 0.0805
_reflns_Friedel_coverage 0.895
_reflns_Friedel_fraction_full 0.972
_reflns_Friedel_fraction_max 0.962
_reflns_number_gt 4374
_reflns_number_total 4420
_reflns_threshold_expression 'I > 2\s(I)'
_cod_data_source_file jo9b01193_si_003.cif
_cod_data_source_block ic19512
_cod_original_sg_symbol_H-M 'P 21'
_cod_database_code 4034449
_shelx_shelxl_version_number 2014/7
_shelx_space_group_comment
; 
The symmetry employed for this shelxl refinement is uniquely defined 
by the following loop, which should always be used as a source of 
symmetry information in preference to the above space-group names. 
They are only intended as comments. 
;
_shelx_estimated_absorpt_t_min 0.398
_shelx_estimated_absorpt_t_max 0.779

loop_
_space_group_symop_operation_xyz
'x, y, z'
'-x, y+1/2, -z'

loop_
_atom_site_label
_atom_site_type_symbol
_atom_site_fract_x
_atom_site_fract_y
_atom_site_fract_z
_atom_site_U_iso_or_equiv
_atom_site_adp_type
_atom_site_occupancy
_atom_site_site_symmetry_order
_atom_site_calc_flag
_atom_site_refinement_flags_posn
_atom_site_refinement_flags_adp
Br1 Br -0.66647(6) -0.07041(3) 0.65245(3) 0.05458(14) Uani 1 1 d . .
N1 N 0.0984(5) 0.14355(18) 0.7400(2) 0.0350(5) Uani 1 1 d . .
H1 H 0.142(7) 0.126(3) 0.795(3) 0.035(9) Uiso 1 1 d . .
N2 N 0.3638(5) 0.36947(16) 0.69855(16) 0.0311(5) Uani 1 1 d . .
N3 N 1.1083(4) 0.55406(18) 1.02444(17) 0.0340(5) Uani 1 1 d . .
O1 O 1.0735(5) 0.62660(18) 1.0639(2) 0.0512(6) Uani 1 1 d . .
O2 O 1.3046(4) 0.5268(2) 1.0107(2) 0.0552(7) Uani 1 1 d . .
C1 C -0.1076(5) 0.1126(2) 0.6826(2) 0.0351(6) Uani 1 1 d . .
C2 C -0.2539(6) 0.0395(2) 0.6992(2) 0.0395(6) Uani 1 1 d . .
H2A H -0.2172 0.0000 0.7553 0.047 Uiso 1 1 calc R U
C3 C -0.4557(6) 0.0269(2) 0.6298(2) 0.0403(6) Uani 1 1 d . .
C4 C -0.5109(6) 0.0827(2) 0.5453(2) 0.0429(7) Uani 1 1 d . .
H4 H -0.6502 0.0709 0.4987 0.051 Uiso 1 1 calc R U
C5 C -0.3623(6) 0.1551(2) 0.5297(2) 0.0398(6) Uani 1 1 d . .
H5 H -0.3986 0.1929 0.4723 0.048 Uiso 1 1 calc R U
C6 C -0.1572(5) 0.1726(2) 0.59930(19) 0.0344(6) Uani 1 1 d . .
C7 C 0.0243(5) 0.2423(2) 0.61171(19) 0.0332(5) Uani 1 1 d . .
C8 C 0.0627(6) 0.3265(2) 0.55255(19) 0.0384(6) Uani 1 1 d . .
H8A H -0.0626 0.3724 0.5604 0.046 Uiso 1 1 calc R U
H8B H 0.0498 0.3105 0.4808 0.046 Uiso 1 1 calc R U
C9 C 0.3084(6) 0.3674(2) 0.58792(19) 0.0367(6) Uani 1 1 d . .
H9A H 0.4316 0.3307 0.5606 0.044 Uiso 1 1 calc R U
H9B H 0.3145 0.4308 0.5617 0.044 Uiso 1 1 calc R U
C10 C 0.1739(5) 0.22246(19) 0.6977(2) 0.0317(5) Uani 1 1 d . .
C11 C 0.3909(5) 0.27546(18) 0.73963(19) 0.0292(5) Uani 1 1 d . .
H11 H 0.5332 0.2465 0.7159 0.035 Uiso 1 1 calc R U
C12 C 0.4342(5) 0.27821(19) 0.85379(19) 0.0305(5) Uani 1 1 d . .
H12A H 0.2941 0.3060 0.8788 0.037 Uiso 1 1 calc R U
H12B H 0.4541 0.2149 0.8804 0.037 Uiso 1 1 calc R U
C13 C 0.6578(5) 0.33430(18) 0.89041(19) 0.0281(5) Uani 1 1 d . .
H13 H 0.7976 0.3025 0.8677 0.034 Uiso 1 1 calc R U
C14 C 0.7051(5) 0.3410(2) 1.0041(2) 0.0333(5) Uani 1 1 d . .
H14A H 0.7312 0.2786 1.0328 0.040 Uiso 1 1 calc R U
H14B H 0.5629 0.3674 1.0287 0.040 Uiso 1 1 calc R U
C15 C 0.9236(5) 0.4007(2) 1.0398(2) 0.0341(6) Uani 1 1 d . .
H15A H 0.9405 0.4084 1.1133 0.041 Uiso 1 1 calc R U
H15B H 1.0700 0.3705 1.0233 0.041 Uiso 1 1 calc R U
C16 C 0.8938(5) 0.49399(19) 0.9892(2) 0.0300(5) Uani 1 1 d . .
H16 H 0.7478 0.5241 1.0084 0.036 Uiso 1 1 calc R U
C17 C 0.8643(5) 0.48680(17) 0.87427(18) 0.0281(5) Uani 1 1 d . .
H17 H 1.0038 0.4519 0.8555 0.034 Uiso 1 1 calc R U
C18 C 0.6361(4) 0.4304(3) 0.84160(17) 0.0274(4) Uani 1 1 d . .
H18 H 0.4983 0.4630 0.8649 0.033 Uiso 1 1 calc R U
C19 C 0.5843(5) 0.4209(2) 0.72810(18) 0.0320(5) Uani 1 1 d . .
H19A H 0.5693 0.4827 0.6972 0.038 Uiso 1 1 calc R U
H19B H 0.7191 0.3889 0.7035 0.038 Uiso 1 1 calc R U
C20 C 0.8575(5) 0.58019(19) 0.82439(19) 0.0305(5) Uani 1 1 d . .
C21 C 0.6907(6) 0.6469(2) 0.8416(2) 0.0388(7) Uani 1 1 d . .
H21 H 0.5820 0.6347 0.8875 0.047 Uiso 1 1 calc R U
C22 C 0.6818(7) 0.7313(2) 0.7924(3) 0.0436(7) Uani 1 1 d . .
H22 H 0.5667 0.7759 0.8045 0.052 Uiso 1 1 calc R U
C23 C 0.8394(7) 0.7500(3) 0.7261(3) 0.0494(8) Uani 1 1 d . .
H23 H 0.8327 0.8073 0.6922 0.059 Uiso 1 1 calc R U
C24 C 1.0075(8) 0.6849(3) 0.7093(3) 0.0572(10) Uani 1 1 d . .
H24 H 1.1182 0.6981 0.6645 0.069 Uiso 1 1 calc R U
C25 C 1.0159(6) 0.6003(3) 0.7572(2) 0.0440(7) Uani 1 1 d . .
H25 H 1.1305 0.5558 0.7441 0.053 Uiso 1 1 calc R U

loop_
_atom_site_aniso_label
_atom_site_aniso_U_11
_atom_site_aniso_U_22
_atom_site_aniso_U_33
_atom_site_aniso_U_23
_atom_site_aniso_U_13
_atom_site_aniso_U_12
Br1 0.04022(19) 0.04133(18) 0.0777(2) -0.01351(17) -0.00699(14) -0.00724(15)
N1 0.0343(12) 0.0333(12) 0.0349(12) 0.0014(9) -0.0034(10) -0.0008(9)
N2 0.0377(12) 0.0302(11) 0.0257(10) 0.0030(8) 0.0053(8) 0.0028(9)
N3 0.0320(12) 0.0381(13) 0.0330(10) -0.0002(9) 0.0083(8) -0.0036(10)
O1 0.0494(13) 0.0445(13) 0.0606(14) -0.0173(11) 0.0109(11) -0.0081(11)
O2 0.0273(12) 0.0679(17) 0.0724(16) -0.0172(13) 0.0144(10) -0.0057(11)
C1 0.0325(14) 0.0351(14) 0.0370(13) -0.0061(11) 0.0019(11) 0.0049(11)
C2 0.0353(15) 0.0346(14) 0.0461(15) -0.0070(11) -0.0026(11) 0.0001(12)
C3 0.0352(15) 0.0353(15) 0.0485(15) -0.0130(12) -0.0002(12) 0.0026(12)
C4 0.0373(15) 0.0475(17) 0.0403(14) -0.0167(13) -0.0068(11) 0.0065(13)
C5 0.0396(16) 0.0468(17) 0.0317(13) -0.0102(11) 0.0010(11) 0.0091(13)
C6 0.0339(14) 0.0392(15) 0.0300(12) -0.0082(11) 0.0040(10) 0.0077(11)
C7 0.0346(13) 0.0379(14) 0.0278(11) -0.0033(10) 0.0067(10) 0.0057(11)
C8 0.0447(16) 0.0453(16) 0.0247(11) 0.0026(11) 0.0032(10) 0.0052(13)
C9 0.0467(17) 0.0394(14) 0.0251(12) 0.0031(10) 0.0089(11) 0.0017(12)
C10 0.0327(13) 0.0312(13) 0.0314(11) -0.0013(10) 0.0051(10) 0.0041(10)
C11 0.0314(13) 0.0273(12) 0.0293(11) 0.0002(9) 0.0059(9) 0.0045(10)
C12 0.0301(13) 0.0313(13) 0.0302(12) 0.0035(9) 0.0048(9) 0.0008(10)
C13 0.0287(12) 0.0255(11) 0.0307(12) 0.0045(9) 0.0058(9) 0.0036(9)
C14 0.0360(14) 0.0334(13) 0.0303(12) 0.0055(10) 0.0038(10) -0.0027(11)
C15 0.0343(14) 0.0342(14) 0.0323(12) 0.0030(10) -0.0001(10) -0.0013(10)
C16 0.0264(12) 0.0322(13) 0.0325(11) -0.0017(10) 0.0076(9) -0.0007(10)
C17 0.0268(12) 0.0271(12) 0.0319(12) 0.0013(9) 0.0087(9) 0.0027(9)
C18 0.0275(10) 0.0251(10) 0.0305(10) 0.0019(10) 0.0075(8) 0.0050(13)
C19 0.0374(12) 0.0305(13) 0.0298(11) 0.0029(10) 0.0103(9) 0.0013(12)
C20 0.0289(13) 0.0299(13) 0.0335(11) 0.0015(10) 0.0069(10) 0.0002(10)
C21 0.0439(16) 0.0315(15) 0.0442(15) 0.0051(10) 0.0173(13) 0.0048(11)
C22 0.0544(19) 0.0295(14) 0.0481(15) 0.0028(12) 0.0115(14) 0.0068(13)
C23 0.059(2) 0.0390(16) 0.0510(18) 0.0137(14) 0.0115(15) -0.0028(15)
C24 0.057(2) 0.060(2) 0.061(2) 0.0259(18) 0.0300(18) 0.0059(18)
C25 0.0400(16) 0.0476(17) 0.0483(15) 0.0117(14) 0.0197(13) 0.0073(13)

loop_
_atom_type_symbol
_atom_type_description
_atom_type_scat_dispersion_real
_atom_type_scat_dispersion_imag
_atom_type_scat_source
C C 0.0181 0.0091 'International Tables Vol C Tables 4.2.6.8 and 6.1.1.4'
H H 0.0000 0.0000 'International Tables Vol C Tables 4.2.6.8 and 6.1.1.4'
N N 0.0311 0.0180 'International Tables Vol C Tables 4.2.6.8 and 6.1.1.4'
O O 0.0492 0.0322 'International Tables Vol C Tables 4.2.6.8 and 6.1.1.4'
Br Br -0.6763 1.2805 'International Tables Vol C Tables 4.2.6.8 and 6.1.1.4'

loop_
_geom_angle_atom_site_label_1
_geom_angle_atom_site_label_2
_geom_angle_atom_site_label_3
_geom_angle
C10 N1 C1 109.0(3)
C19 N2 C11 109.6(2)
C19 N2 C9 109.6(2)
C11 N2 C9 110.9(2)
O1 N3 O2 124.1(3)
O1 N3 C16 117.9(2)
O2 N3 C16 118.0(2)
N1 C1 C2 129.4(3)
N1 C1 C6 107.4(3)
C2 C1 C6 123.1(3)
C3 C2 C1 116.4(3)
C2 C3 C4 122.9(3)
C2 C3 Br1 117.6(3)
C4 C3 Br1 119.4(2)
C5 C4 C3 119.8(3)
C4 C5 C6 119.8(3)
C5 C6 C1 117.9(3)
C5 C6 C7 135.4(3)
C1 C6 C7 106.6(2)
C10 C7 C6 107.1(3)
C10 C7 C8 120.5(3)
C6 C7 C8 132.3(3)
C7 C8 C9 110.4(2)
N2 C9 C8 112.0(2)
C7 C10 N1 109.8(3)
C7 C10 C11 126.1(3)
N1 C10 C11 124.1(2)
N2 C11 C10 107.6(2)
N2 C11 C12 110.4(2)
C10 C11 C12 113.7(2)
C13 C12 C11 110.3(2)
C14 C13 C12 112.3(2)
C14 C13 C18 111.3(2)
C12 C13 C18 109.6(2)
C13 C14 C15 111.8(2)
C16 C15 C14 109.5(2)
N3 C16 C15 110.0(2)
N3 C16 C17 108.8(2)
C15 C16 C17 112.5(2)
C20 C17 C18 112.6(2)
C20 C17 C16 112.3(2)
C18 C17 C16 106.89(19)
C19 C18 C17 111.6(2)
C19 C18 C13 109.8(3)
C17 C18 C13 110.4(2)
N2 C19 C18 110.8(2)
C25 C20 C21 118.3(3)
C25 C20 C17 120.0(3)
C21 C20 C17 121.7(2)
C22 C21 C20 120.8(3)
C23 C22 C21 120.1(3)
C22 C23 C24 119.6(3)
C23 C24 C25 120.6(3)
C24 C25 C20 120.5(3)

loop_
_geom_bond_atom_site_label_1
_geom_bond_atom_site_label_2
_geom_bond_distance
Br1 C3 1.903(3)
N1 C10 1.377(4)
N1 C1 1.379(4)
N2 C19 1.459(4)
N2 C11 1.476(3)
N2 C9 1.483(3)
N3 O1 1.212(4)
N3 O2 1.216(4)
N3 C16 1.515(4)
C1 C2 1.385(5)
C1 C6 1.421(4)
C2 C3 1.380(4)
C3 C4 1.400(5)
C4 C5 1.382(5)
C5 C6 1.407(4)
C6 C7 1.434(4)
C7 C10 1.366(4)
C7 C8 1.496(4)
C8 C9 1.523(5)
C10 C11 1.490(4)
C11 C12 1.527(3)
C12 C13 1.525(4)
C13 C14 1.525(3)
C13 C18 1.544(5)
C14 C15 1.530(4)
C15 C16 1.519(4)
C16 C17 1.541(3)
C17 C20 1.516(4)
C17 C18 1.539(4)
C18 C19 1.526(3)
C20 C25 1.393(4)
C20 C21 1.396(4)
C21 C22 1.394(4)
C22 C23 1.377(5)
C23 C24 1.383(6)
C24 C25 1.390(5)
